data_7133132
loop_
_publ_author_name
'Steiner, Lorenz'
'&#x106;orovi&#x107;, Miljan Z'
'Dup&#xe9;, Antoine'
'M&#xf6;sch-Zanetti, Nadia C'

_publ_section_title
;
 Vinyl-pyrazole as a biomimetic acetaldehyde surrogate.
;
_journal_issue 54
_journal_name_full 'Chemical communications (Cambridge, England)'
_journal_page_first 6873
_journal_page_last 6876
_journal_paper_doi 10.1039/d4cc01305k
_journal_volume 60
_journal_year 2024
_chemical_formula_moiety 'C15 H21 Br N5 O W, Br'
_chemical_formula_sum 'C15 H21 Br2 N5 O W'
_chemical_formula_weight 631.04
_chemical_name_systematic
'carbonyl-bromo-(eta2-ethyne)-(1-(1-iminoethyl)-3,5-dimethylpyrazole-N,N')-(3,5-dimethylpyrazole-N)-tungsten(II) bromide'
_space_group_crystal_system monoclinic
_space_group_IT_number 14
_space_group_name_Hall '-P 2ybc'
_space_group_name_H-M_alt 'P 1 21/c 1'
_atom_sites_solution_hydrogens mixed
_atom_sites_solution_primary dual
_audit_creation_date 2024-05-13
_audit_creation_method
;
Olex2 1.5-ac6-019
(compiled 2024.02.14 svn.r2f8d729c for Rigaku Oxford Diffraction, GUI svn.r6920)
;
_audit_update_record
;
2024-05-13 deposited with the CCDC.	2024-05-23 downloaded from the CCDC.
;
_cell_angle_alpha 90
_cell_angle_beta 95.852(2)
_cell_angle_gamma 90
_cell_formula_units_Z 4
_cell_length_a 11.3229(3)
_cell_length_b 8.0358(2)
_cell_length_c 21.4613(5)
_cell_measurement_reflns_used 79649
_cell_measurement_temperature 100.04(10)
_cell_measurement_theta_max 38.3610
_cell_measurement_theta_min 1.8250
_cell_volume 1942.56(8)
_computing_cell_refinement 'CrysAlisPro 1.171.43.104a (Rigaku OD, 2023)'
_computing_data_collection 'APEX2 (Bruker, 2014)'
_computing_data_reduction 'CrysAlisPro 1.171.43.104a (Rigaku OD, 2023)'
_computing_molecular_graphics 'Olex2 1.5-ac6-019 (Dolomanov et al., 2009)'
_computing_publication_material 'Olex2 1.5-ac6-019 (Dolomanov et al., 2009)'
_computing_structure_refinement 'SHELXL 2019/3 (Sheldrick, 2015)'
_computing_structure_solution 'SHELXT 2018/2 (Sheldrick, 2018)'
_diffrn_ambient_temperature 100.04(10)
_diffrn_detector 'CCD plate'
_diffrn_measured_fraction_theta_full 1.000
_diffrn_measured_fraction_theta_max 1.000
_diffrn_measurement_details
;
List of Runs (angles in degrees, time in seconds):

  # Type    Start    End  Width  t~exp~   \w     \q     \k     \f   Frames
#--------------------------------------------------------------------------
  1  \w    248.17 352.54   1.20   20.00    --  -33.28 -73.76-130.25   87
  2  \w    248.17 352.54   1.20   20.00    --  -33.28 -73.76  76.75   87
  3  \w    -65.09  18.91   1.20   20.00    --  -33.28  88.88 -32.23   70
  4  \w    248.17 352.54   1.20   20.00    --  -33.28 -73.76 -28.25   87
  5  \w    -65.09  18.91   1.20   20.00    --  -33.28  88.88-137.23   70
  6  \w    248.17 352.54   1.20   20.00    --  -33.28 -73.76 127.75   87
  7  \w    -65.09  18.91   1.20   20.00    --  -33.28  88.88  69.77   70
  8  \w    -65.09  18.91   1.20   20.00    --  -33.28  88.88 171.77   70
  9  \f     -9.83 350.17   1.20   20.00  46.58 -33.28  30.17    --   300
 10  \w    -83.03  23.79   1.20   20.00    --   -3.28 -73.76  25.75   89
 11  \w    -65.09  18.91   1.20   20.00    --  -33.28  88.88 -86.23   70
 12  \w    248.17 352.54   1.20   20.00    --  -33.28 -73.76  25.75   87
 13  \w    -65.09  18.91   1.20   20.00    --  -33.28  88.88 120.77   70
 14  \w    -65.09  18.91   1.20   20.00    --  -33.28  88.88  18.77   70
 15  \w    248.17 352.54   1.20   20.00    --  -33.28 -73.76 -79.25   87
 16  \w    -98.03   8.79   1.20   20.00    --  -18.28 -73.76-154.25   89
 17  \f   -332.86  27.14   1.20   20.00  -4.81 -33.28 -77.15    --   300
 18  \w    -98.03   8.77   1.20   20.00    --  -18.28 -73.76  25.75   89
 19  \w    -98.03   8.77   1.20   20.00    --  -18.28 -73.76 115.75   89
 20  \f   -350.17   9.83   1.20   20.00 -19.42 -33.28 -30.17    --   300
 21  \w    -98.03   8.79   1.20   20.00    --  -18.28 -73.76 -64.25   89
 22  \w    248.17 352.54   1.20   20.00    --  -33.28 -73.76 178.75   87
 23  \w    -83.03  23.79   1.20   20.00    --   -3.28 -73.76 115.75   89
 24  \w    -83.03  23.79   1.20   20.00    --   -3.28 -73.76-154.25   89
 25  \w    -45.07  55.73   1.20   20.00    --   34.38 -58.90 -74.89   84
;
_diffrn_measurement_device_type 'Bruker APEXII CCD'
_diffrn_measurement_method '\w and \f scans'
_diffrn_radiation_monochromator 'multilayer monochromator'
_diffrn_radiation_probe x-ray
_diffrn_radiation_type 'Mo K\a'
_diffrn_radiation_wavelength 0.71073
_diffrn_reflns_av_R_equivalents 0.0911
_diffrn_reflns_av_unetI/netI 0.0212
_diffrn_reflns_Laue_measured_fraction_full 1.000
_diffrn_reflns_Laue_measured_fraction_max 1.000
_diffrn_reflns_limit_h_max 16
_diffrn_reflns_limit_h_min -16
_diffrn_reflns_limit_k_max 11
_diffrn_reflns_limit_k_min -11
_diffrn_reflns_limit_l_max 30
_diffrn_reflns_limit_l_min -30
_diffrn_reflns_number 159843
_diffrn_reflns_point_group_measured_fraction_full 1.000
_diffrn_reflns_point_group_measured_fraction_max 1.000
_diffrn_reflns_theta_full 25.242
_diffrn_reflns_theta_max 30.508
_diffrn_reflns_theta_min 1.908
_diffrn_source 'Incoatec microfocus sealed tube'
_exptl_absorpt_coefficient_mu 10.073
_exptl_absorpt_correction_T_max 0.04752
_exptl_absorpt_correction_T_min 0.02273
_exptl_absorpt_correction_type sphere
_exptl_absorpt_process_details
;
CrysAlisPro 1.171.43.104a (Rigaku Oxford Diffraction, 2023)
Spherical absorption correction
using equivalent radius and absorption coefficient.
Empirical absorption correction using spherical harmonics,
implemented in SCALE3 ABSPACK scaling algorithm.
;
_exptl_crystal_colour blue
_exptl_crystal_colour_primary blue
_exptl_crystal_density_diffrn 2.158
_exptl_crystal_description block
_exptl_crystal_F_000 1192
_exptl_crystal_size_max 0.2
_exptl_crystal_size_mid 0.15
_exptl_crystal_size_min 0.1
_exptl_crystal_size_rad 0.400
_refine_diff_density_max 1.579
_refine_diff_density_min -0.681
_refine_diff_density_rms 0.136
_refine_ls_extinction_method none
_refine_ls_goodness_of_fit_ref 1.044
_refine_ls_hydrogen_treatment mixed
_refine_ls_matrix_type full
_refine_ls_number_parameters 230
_refine_ls_number_reflns 5931
_refine_ls_number_restraints 2
_refine_ls_restrained_S_all 1.043
_refine_ls_R_factor_all 0.0342
_refine_ls_R_factor_gt 0.0259
_refine_ls_shift/su_max 0.001
_refine_ls_shift/su_mean 0.000
_refine_ls_structure_factor_coef Fsqd
_refine_ls_weighting_details 'w=1/[\s^2^(Fo^2^)+(0.0304P)^2^+1.5057P] where P=(Fo^2^+2Fc^2^)/3'
_refine_ls_weighting_scheme calc
_refine_ls_wR_factor_gt 0.0544
_refine_ls_wR_factor_ref 0.0571
_reflns_Friedel_coverage 0.000
_reflns_number_gt 5101
_reflns_number_total 5931
_reflns_threshold_expression 'I > 2\s(I)'
_cod_data_source_file d4cc01305k2.cif
_cod_data_source_block lst225-1
_cod_depositor_comments 'Adding full bibliography for 7133129--7133132.cif.'
_cod_database_code 7133132
_shelx_shelxl_version_number 2019/3
_chemical_oxdiff_formula 'C15 H21 N5 O1 Br2 W1 '
_shelx_space_group_comment
;
The symmetry employed for this shelxl refinement is uniquely defined
by the following loop, which should always be used as a source of
symmetry information in preference to the above space-group names.
They are only intended as comments.
;
_olex2_refinement_description
;
1. Fixed Uiso
 At 1.2 times of:
  All C(H) groups
 At 1.5 times of:
  All C(H,H,H) groups
2. Restrained distances
 N2-H21 = N5-H5
 0.88 with sigma of 0.001
3.a Aromatic/amide H refined with riding coordinates:
 C1(H1), C2(H2), C6(H6), C11(H11)
3.b Idealised Me refined as rotating group:
 C4(H41,H42,H43), C8(H81,H82,H83), C9(H91,H92,H93), C13(H131,H132,H133),
 C15(H151,H152,H153)
;
_olex2_date_sample_data_collection 2023-02-22
_olex2_date_sample_submission 2023-02-21
_olex2_submission_original_sample_id LST225
_olex2_submission_special_instructions 'No special instructions were received'
_oxdiff_exptl_absorpt_empirical_details
;
Empirical correction (ABSPACK) includes:
- Absorption correction using spherical harmonics
- Frame scaling
- Detector area scaling
;
_oxdiff_exptl_absorpt_empirical_full_max 1.742
_oxdiff_exptl_absorpt_empirical_full_min 0.482

loop_
_space_group_symop_operation_xyz
'x, y, z'
'-x, y+1/2, -z+1/2'
'-x, -y, -z'
'x, -y-1/2, z-1/2'

loop_
_atom_site_label
_atom_site_type_symbol
_atom_site_fract_x
_atom_site_fract_y
_atom_site_fract_z
_atom_site_U_iso_or_equiv
_atom_site_adp_type
_atom_site_occupancy
_atom_site_site_symmetry_order
_atom_site_calc_flag
_atom_site_refinement_flags_posn
_atom_site_refinement_flags_adp
_atom_site_refinement_flags_occupancy
_atom_site_disorder_assembly
_atom_site_disorder_group
W1 W 0.22555(2) 0.22545(2) 0.38083(2) 0.02008(4) Uani 1 1 d . . . . .
Br1 Br 0.21550(3) 0.55442(4) 0.38126(2) 0.02265(7) Uani 1 1 d . . . . .
O3 O -0.0215(2) 0.2506(3) 0.30195(14) 0.0387(6) Uani 1 1 d . . . . .
N1 N 0.3293(2) 0.2668(3) 0.30370(12) 0.0237(5) Uani 1 1 d . . . . .
N2 N 0.4501(2) 0.2435(3) 0.31137(12) 0.0239(5) Uani 1 1 d D . . . .
H21 H 0.485(3) 0.193(4) 0.3447(11) 0.044(12) Uiso 1 1 d D . . . .
N3 N 0.1593(2) 0.2594(3) 0.47017(12) 0.0222(5) Uani 1 1 d . . . . .
N4 N 0.2408(2) 0.3238(3) 0.51659(12) 0.0207(5) Uani 1 1 d . . . . .
N5 N 0.3773(2) 0.2709(3) 0.44992(13) 0.0223(5) Uani 1 1 d D . . . .
H5 H 0.4523(11) 0.250(5) 0.446(2) 0.044(13) Uiso 1 1 d D . . . .
C1 C 0.1710(3) -0.0112(4) 0.36006(16) 0.0315(7) Uani 1 1 d . . . . .
H1 H 0.110643 -0.077536 0.338364 0.038 Uiso 1 1 calc R U . . .
C2 C 0.2714(3) -0.0139(4) 0.39543(16) 0.0300(7) Uani 1 1 d . . . . .
H2 H 0.330235 -0.085270 0.415704 0.036 Uiso 1 1 calc R U . . .
C3 C 0.0716(3) 0.2422(4) 0.32930(17) 0.0288(7) Uani 1 1 d . . . . .
C4 C 0.1869(3) 0.3887(5) 0.21826(16) 0.0330(7) Uani 1 1 d . . . . .
H41 H 0.134534 0.291297 0.214503 0.049 Uiso 1 1 calc R U . . .
H42 H 0.192855 0.436176 0.176644 0.049 Uiso 1 1 calc R U . . .
H43 H 0.154162 0.472144 0.245037 0.049 Uiso 1 1 calc R U . . .
C5 C 0.3072(3) 0.3376(4) 0.24659(14) 0.0254(6) Uani 1 1 d . . . . .
C6 C 0.4126(3) 0.3572(4) 0.21936(15) 0.0280(7) Uani 1 1 d . . . . .
H6 H 0.421093 0.404024 0.179420 0.034 Uiso 1 1 calc R U . . .
C7 C 0.5020(3) 0.2961(4) 0.26117(15) 0.0242(6) Uani 1 1 d . . . . .
C8 C 0.6320(3) 0.2842(4) 0.25689(16) 0.0291(7) Uani 1 1 d . . . . .
H81 H 0.671262 0.241148 0.296436 0.044 Uiso 1 1 calc R U . . .
H82 H 0.663556 0.394783 0.248747 0.044 Uiso 1 1 calc R U . . .
H83 H 0.646934 0.208791 0.222666 0.044 Uiso 1 1 calc R U . . .
C9 C -0.0567(3) 0.1988(5) 0.45828(18) 0.0331(8) Uani 1 1 d . . . . .
H91 H -0.080458 0.272537 0.422822 0.050 Uiso 1 1 calc R U . . .
H92 H -0.119829 0.195399 0.486273 0.050 Uiso 1 1 calc R U . . .
H93 H -0.042934 0.086521 0.442768 0.050 Uiso 1 1 calc R U . . .
C10 C 0.0549(3) 0.2630(4) 0.49331(16) 0.0251(6) Uani 1 1 d . . . . .
C11 C 0.0678(3) 0.3315(4) 0.55390(16) 0.0285(7) Uani 1 1 d . . . . .
H11 H 0.006522 0.347260 0.580473 0.034 Uiso 1 1 calc R U . . .
C12 C 0.1853(3) 0.3712(4) 0.56743(15) 0.0243(6) Uani 1 1 d . . . . .
C13 C 0.2417(3) 0.4608(4) 0.62346(15) 0.0272(6) Uani 1 1 d . . . . .
H131 H 0.301910 0.389254 0.645896 0.041 Uiso 1 1 calc R U . . .
H132 H 0.181013 0.489011 0.651184 0.041 Uiso 1 1 calc R U . . .
H133 H 0.279166 0.562947 0.610202 0.041 Uiso 1 1 calc R U . . .
C14 C 0.3603(3) 0.3133(4) 0.50503(14) 0.0204(6) Uani 1 1 d . . . . .
C15 C 0.4558(3) 0.3494(4) 0.55648(15) 0.0260(6) Uani 1 1 d . . . . .
H151 H 0.533458 0.327488 0.541789 0.039 Uiso 1 1 calc R U . . .
H152 H 0.445349 0.277937 0.592527 0.039 Uiso 1 1 calc R U . . .
H153 H 0.451244 0.466363 0.568903 0.039 Uiso 1 1 calc R U . . .
Br2 Br 0.63515(3) 0.10528(4) 0.42919(2) 0.02356(7) Uani 1 1 d . . . . .

loop_
_atom_site_aniso_label
_atom_site_aniso_U_11
_atom_site_aniso_U_22
_atom_site_aniso_U_33
_atom_site_aniso_U_23
_atom_site_aniso_U_13
_atom_site_aniso_U_12
W1 0.02033(6) 0.01643(6) 0.02288(6) -0.00035(4) -0.00069(4) -0.00041(4)
Br1 0.02424(14) 0.01696(13) 0.02707(15) -0.00008(11) 0.00418(11) 0.00037(10)
O3 0.0286(13) 0.0369(15) 0.0477(16) -0.0001(12) -0.0102(11) -0.0032(10)
N1 0.0259(13) 0.0221(12) 0.0224(12) -0.0021(10) -0.0010(10) 0.0039(10)
N2 0.0259(13) 0.0247(14) 0.0209(12) 0.0014(10) 0.0017(10) 0.0020(10)
N3 0.0197(11) 0.0222(13) 0.0242(12) 0.0016(10) -0.0006(10) -0.0022(9)
N4 0.0193(11) 0.0184(11) 0.0240(12) 0.0012(9) 0.0006(9) -0.0010(9)
N5 0.0205(12) 0.0206(12) 0.0259(12) 0.0028(10) 0.0022(10) 0.0009(10)
C1 0.0367(18) 0.0240(16) 0.0332(17) -0.0011(13) 0.0000(14) -0.0013(14)
C2 0.0342(17) 0.0245(16) 0.0308(16) 0.0011(13) 0.0008(13) 0.0022(13)
C3 0.0333(17) 0.0209(16) 0.0315(17) -0.0021(12) 0.0005(13) -0.0021(12)
C4 0.0370(18) 0.0333(19) 0.0273(16) 0.0007(14) -0.0032(14) 0.0098(15)
C5 0.0324(16) 0.0209(14) 0.0221(14) -0.0013(12) -0.0014(12) 0.0027(13)
C6 0.0407(18) 0.0227(16) 0.0204(14) 0.0008(12) 0.0020(13) 0.0030(13)
C7 0.0321(16) 0.0178(14) 0.0233(14) -0.0020(11) 0.0049(12) 0.0006(11)
C8 0.0314(16) 0.0301(16) 0.0262(15) -0.0025(13) 0.0046(13) -0.0043(14)
C9 0.0203(14) 0.035(2) 0.043(2) 0.0038(15) 0.0002(14) -0.0035(13)
C10 0.0212(14) 0.0214(15) 0.0329(16) 0.0068(12) 0.0039(12) 0.0001(11)
C11 0.0255(15) 0.0292(16) 0.0320(17) 0.0081(13) 0.0085(13) 0.0044(13)
C12 0.0265(14) 0.0217(15) 0.0255(15) 0.0032(11) 0.0063(12) 0.0027(11)
C13 0.0306(16) 0.0250(15) 0.0263(15) -0.0004(12) 0.0049(13) 0.0025(13)
C14 0.0206(13) 0.0158(13) 0.0244(14) 0.0023(10) 0.0011(11) -0.0008(10)
C15 0.0241(14) 0.0282(16) 0.0254(15) 0.0024(12) 0.0011(12) -0.0036(12)
Br2 0.01946(13) 0.02785(15) 0.02293(14) 0.00020(11) 0.00004(11) 0.00032(11)

loop_
_atom_type_symbol
_atom_type_description
_atom_type_scat_dispersion_real
_atom_type_scat_dispersion_imag
_atom_type_scat_source
C C 0.0033 0.0016 'International Tables Vol C Tables 4.2.6.8 and 6.1.1.4'
H H 0.0000 0.0000 'International Tables Vol C Tables 4.2.6.8 and 6.1.1.4'
Br Br -0.2901 2.4595 'International Tables Vol C Tables 4.2.6.8 and 6.1.1.4'
N N 0.0061 0.0033 'International Tables Vol C Tables 4.2.6.8 and 6.1.1.4'
O O 0.0106 0.0060 'International Tables Vol C Tables 4.2.6.8 and 6.1.1.4'
W W -0.8490 6.8722 'International Tables Vol C Tables 4.2.6.8 and 6.1.1.4'

loop_
_geom_angle_atom_site_label_1
_geom_angle_atom_site_label_2
_geom_angle_atom_site_label_3
_geom_angle
_geom_angle_site_symmetry_1
_geom_angle_site_symmetry_3
_geom_angle_publ_flag
N1 W1 Br1 82.84(7) . . ?
N1 W1 N5 92.47(10) . . ?
N3 W1 Br1 81.43(7) . . ?
N3 W1 N1 159.36(10) . . ?
N3 W1 N5 72.20(10) . . ?
N5 W1 Br1 82.06(7) . . ?
C1 W1 Br1 157.26(10) . . ?
C1 W1 N1 98.82(12) . . ?
C1 W1 N3 100.87(12) . . ?
C1 W1 N5 120.36(12) . . ?
C2 W1 Br1 165.18(10) . . ?
C2 W1 N1 96.62(12) . . ?
C2 W1 N3 95.20(12) . . ?
C2 W1 N5 83.17(12) . . ?
C2 W1 C1 37.54(14) . . ?
C3 W1 Br1 84.13(9) . . ?
C3 W1 N1 94.52(13) . . ?
C3 W1 N3 97.07(12) . . ?
C3 W1 N5 163.61(12) . . ?
C3 W1 C1 73.12(14) . . ?
C3 W1 C2 110.65(14) . . ?
N2 N1 W1 120.12(19) . . ?
C5 N1 W1 134.2(2) . . ?
C5 N1 N2 104.9(3) . . ?
N1 N2 H21 122(3) . . ?
C7 N2 N1 111.8(3) . . ?
C7 N2 H21 126(3) . . ?
N4 N3 W1 114.95(18) . . ?
C10 N3 W1 137.9(2) . . ?
C10 N3 N4 106.0(3) . . ?
N3 N4 C14 115.7(2) . . ?
C12 N4 N3 110.5(2) . . ?
C12 N4 C14 133.5(3) . . ?
W1 N5 H5 127(3) . . ?
C14 N5 W1 119.7(2) . . ?
C14 N5 H5 113(3) . . ?
W1 C1 H1 144.9 . . ?
C2 C1 W1 70.1(2) . . ?
C2 C1 H1 144.9 . . ?
W1 C2 H2 143.8 . . ?
C1 C2 W1 72.3(2) . . ?
C1 C2 H2 143.8 . . ?
O3 C3 W1 176.4(3) . . ?
H41 C4 H42 109.5 . . ?
H41 C4 H43 109.5 . . ?
H42 C4 H43 109.5 . . ?
C5 C4 H41 109.5 . . ?
C5 C4 H42 109.5 . . ?
C5 C4 H43 109.5 . . ?
N1 C5 C4 124.2(3) . . ?
N1 C5 C6 110.0(3) . . ?
C6 C5 C4 125.8(3) . . ?
C5 C6 H6 126.5 . . ?
C7 C6 C5 107.0(3) . . ?
C7 C6 H6 126.5 . . ?
N2 C7 C6 106.4(3) . . ?
N2 C7 C8 123.0(3) . . ?
C6 C7 C8 130.6(3) . . ?
C7 C8 H81 109.5 . . ?
C7 C8 H82 109.5 . . ?
C7 C8 H83 109.5 . . ?
H81 C8 H82 109.5 . . ?
H81 C8 H83 109.5 . . ?
H82 C8 H83 109.5 . . ?
H91 C9 H92 109.5 . . ?
H91 C9 H93 109.5 . . ?
H92 C9 H93 109.5 . . ?
C10 C9 H91 109.5 . . ?
C10 C9 H92 109.5 . . ?
C10 C9 H93 109.5 . . ?
N3 C10 C9 122.9(3) . . ?
N3 C10 C11 110.0(3) . . ?
C11 C10 C9 127.1(3) . . ?
C10 C11 H11 126.4 . . ?
C12 C11 C10 107.1(3) . . ?
C12 C11 H11 126.4 . . ?
N4 C12 C11 106.4(3) . . ?
N4 C12 C13 125.8(3) . . ?
C11 C12 C13 127.7(3) . . ?
C12 C13 H131 109.5 . . ?
C12 C13 H132 109.5 . . ?
C12 C13 H133 109.5 . . ?
H131 C13 H132 109.5 . . ?
H131 C13 H133 109.5 . . ?
H132 C13 H133 109.5 . . ?
N4 C14 C15 119.8(3) . . ?
N5 C14 N4 115.1(3) . . ?
N5 C14 C15 125.2(3) . . ?
C14 C15 H151 109.5 . . ?
C14 C15 H152 109.5 . . ?
C14 C15 H153 109.5 . . ?
H151 C15 H152 109.5 . . ?
H151 C15 H153 109.5 . . ?
H152 C15 H153 109.5 . . ?

loop_
_geom_bond_atom_site_label_1
_geom_bond_atom_site_label_2
_geom_bond_distance
_geom_bond_site_symmetry_2
_geom_bond_publ_flag
W1 Br1 2.6461(3) . ?
W1 N1 2.151(3) . ?
W1 N3 2.146(3) . ?
W1 N5 2.183(3) . ?
W1 C1 2.035(4) . ?
W1 C2 2.009(3) . ?
W1 C3 1.972(4) . ?
O3 C3 1.155(4) . ?
N1 N2 1.374(4) . ?
N1 C5 1.351(4) . ?
N2 H21 0.8800(10) . ?
N2 C7 1.347(4) . ?
N3 N4 1.387(3) . ?
N3 C10 1.329(4) . ?
N4 C12 1.368(4) . ?
N4 C14 1.402(4) . ?
N5 H5 0.8800(11) . ?
N5 C14 1.264(4) . ?
C1 H1 0.9500 . ?
C1 C2 1.301(5) . ?
C2 H2 0.9500 . ?
C4 H41 0.9800 . ?
C4 H42 0.9800 . ?
C4 H43 0.9800 . ?
C4 C5 1.492(5) . ?
C5 C6 1.390(5) . ?
C6 H6 0.9500 . ?
C6 C7 1.373(5) . ?
C7 C8 1.488(5) . ?
C8 H81 0.9800 . ?
C8 H82 0.9800 . ?
C8 H83 0.9800 . ?
C9 H91 0.9800 . ?
C9 H92 0.9800 . ?
C9 H93 0.9800 . ?
C9 C10 1.494(5) . ?
C10 C11 1.406(5) . ?
C11 H11 0.9500 . ?
C11 C12 1.371(5) . ?
C12 C13 1.488(4) . ?
C13 H131 0.9800 . ?
C13 H132 0.9800 . ?
C13 H133 0.9800 . ?
C14 C15 1.493(4) . ?
C15 H151 0.9800 . ?
C15 H152 0.9800 . ?
C15 H153 0.9800 . ?

loop_
_geom_torsion_atom_site_label_1
_geom_torsion_atom_site_label_2
_geom_torsion_atom_site_label_3
_geom_torsion_atom_site_label_4
_geom_torsion
_geom_torsion_site_symmetry_1
_geom_torsion_site_symmetry_2
_geom_torsion_site_symmetry_3
_geom_torsion_site_symmetry_4
_geom_torsion_publ_flag
W1 N1 N2 C7 -171.7(2) . . . . ?
W1 N1 C5 C4 -9.5(5) . . . . ?
W1 N1 C5 C6 169.7(2) . . . . ?
W1 N3 N4 C12 168.13(19) . . . . ?
W1 N3 N4 C14 -17.5(3) . . . . ?
W1 N3 C10 C9 15.7(5) . . . . ?
W1 N3 C10 C11 -165.4(2) . . . . ?
W1 N5 C14 N4 1.2(4) . . . . ?
W1 N5 C14 C15 -179.5(2) . . . . ?
N1 N2 C7 C6 0.5(4) . . . . ?
N1 N2 C7 C8 -179.5(3) . . . . ?
N1 C5 C6 C7 0.1(4) . . . . ?
N2 N1 C5 C4 -179.0(3) . . . . ?
N2 N1 C5 C6 0.2(4) . . . . ?
N3 N4 C12 C11 1.9(3) . . . . ?
N3 N4 C12 C13 -173.5(3) . . . . ?
N3 N4 C14 N5 10.7(4) . . . . ?
N3 N4 C14 C15 -168.7(3) . . . . ?
N3 C10 C11 C12 0.3(4) . . . . ?
N4 N3 C10 C9 -178.1(3) . . . . ?
N4 N3 C10 C11 0.9(3) . . . . ?
C4 C5 C6 C7 179.2(3) . . . . ?
C5 N1 N2 C7 -0.4(3) . . . . ?
C5 C6 C7 N2 -0.3(4) . . . . ?
C5 C6 C7 C8 179.6(3) . . . . ?
C9 C10 C11 C12 179.2(3) . . . . ?
C10 N3 N4 C12 -1.8(3) . . . . ?
C10 N3 N4 C14 172.7(3) . . . . ?
C10 C11 C12 N4 -1.3(4) . . . . ?
C10 C11 C12 C13 174.0(3) . . . . ?
C12 N4 C14 N5 -176.5(3) . . . . ?
C12 N4 C14 C15 4.1(5) . . . . ?
C14 N4 C12 C11 -171.1(3) . . . . ?
C14 N4 C12 C13 13.4(5) . . . . ?
